data_2015844
loop_
_publ_author_name
'\"Ozek, Arzu'
'Albayrak, \,Ci\(gdem'
'Odaba\,so\(glu, Mustafa'
'B\"uy\"ukg\"ung\"or, Orhan'

_publ_section_title
;
 Three (<i>E</i>)-2-[(bromophenyl)iminomethyl]-4-methoxyphenols
;
_journal_coeditor_code DN3025
_journal_issue 3
_journal_name_full 'Acta Crystallographica Section C'
_journal_page_first o177
_journal_page_last o180
_journal_paper_doi 10.1107/S0108270107003241
_journal_volume 63
_journal_year 2007
_chemical_formula_iupac 'C14 H12 Br N O2'
_chemical_formula_moiety 'C14 H12 Br N O2'
_chemical_formula_sum 'C14 H12 Br N O2'
_chemical_formula_weight 306.16
_chemical_name_systematic
;
(E)-2-[(2-bromophenyl)iminomethyl]-4-methoxyphenol
;
_space_group_IT_number 14
_symmetry_cell_setting monoclinic
_symmetry_space_group_name_Hall '-P 2ybc'
_symmetry_space_group_name_H-M 'P 1 21/c 1'
_atom_sites_solution_hydrogens geom
_atom_sites_solution_primary direct
_atom_sites_solution_secondary difmap
_cell_angle_alpha 90.00
_cell_angle_beta 113.845(4)
_cell_angle_gamma 90.00
_cell_formula_units_Z 4
_cell_length_a 13.3255(8)
_cell_length_b 8.7090(5)
_cell_length_c 11.9743(6)
_cell_measurement_reflns_used 17760
_cell_measurement_temperature 296
_cell_measurement_theta_max 27.98
_cell_measurement_theta_min 2.87
_cell_volume 1271.02(13)
_computing_cell_refinement X-AREA
_computing_data_collection 'X-AREA (Stoe & Cie, 2002)'
_computing_data_reduction 'X-RED (Stoe & Cie, 2002)'
_computing_molecular_graphics 'ORTEP-3 for Windows (Farrugia, 1997)'
_computing_publication_material 'WinGX (Farrugia, 1998)'
_computing_structure_refinement 'SHELXL97 (Sheldrick, 1997)'
_computing_structure_solution 'SHELXS97 (Sheldrick, 1997)'
_diffrn_ambient_temperature 296
_diffrn_detector_area_resol_mean 6.67
_diffrn_measured_fraction_theta_full 0.999
_diffrn_measured_fraction_theta_max 0.999
_diffrn_measurement_device_type 'Stoe IPDS 2'
_diffrn_measurement_method \w
_diffrn_radiation_monochromator graphite
_diffrn_radiation_source 'fine-focus sealed tube'
_diffrn_radiation_type MoK\a
_diffrn_radiation_wavelength 0.71073
_diffrn_reflns_av_R_equivalents 0.0432
_diffrn_reflns_av_sigmaI/netI 0.0214
_diffrn_reflns_limit_h_max 16
_diffrn_reflns_limit_h_min -16
_diffrn_reflns_limit_k_max 10
_diffrn_reflns_limit_k_min -10
_diffrn_reflns_limit_l_max 14
_diffrn_reflns_limit_l_min -14
_diffrn_reflns_number 17760
_diffrn_reflns_theta_full 26.00
_diffrn_reflns_theta_max 26.00
_diffrn_reflns_theta_min 2.87
_diffrn_standards_decay_% <2
_diffrn_standards_number 0
_exptl_absorpt_coefficient_mu 3.227
_exptl_absorpt_correction_T_max 0.6029
_exptl_absorpt_correction_T_min 0.2642
_exptl_absorpt_correction_type integration
_exptl_absorpt_process_details '(X-RED; Stoe & Cie, 2002)'
_exptl_crystal_colour red
_exptl_crystal_density_diffrn 1.600
_exptl_crystal_density_method 'not measured'
_exptl_crystal_description prism
_exptl_crystal_F_000 616
_exptl_crystal_size_max 0.66
_exptl_crystal_size_mid 0.35
_exptl_crystal_size_min 0.17
_refine_diff_density_max 0.211
_refine_diff_density_min -0.272
_refine_ls_extinction_method none
_refine_ls_goodness_of_fit_ref 1.045
_refine_ls_hydrogen_treatment constr
_refine_ls_matrix_type full
_refine_ls_number_parameters 163
_refine_ls_number_reflns 2500
_refine_ls_number_restraints 0
_refine_ls_restrained_S_all 1.045
_refine_ls_R_factor_all 0.0394
_refine_ls_R_factor_gt 0.0269
_refine_ls_shift/su_max 0.001
_refine_ls_shift/su_mean 0.000
_refine_ls_structure_factor_coef Fsqd
_refine_ls_weighting_details 'calc w = 1/[\s^2^(Fo^2^)+(0.0246P)^2^+0.369P] where P=(Fo^2^+2Fc^2^)/3'
_refine_ls_weighting_scheme calc
_refine_ls_wR_factor_gt 0.0537
_refine_ls_wR_factor_ref 0.0572
_reflns_number_gt 2041
_reflns_number_total 2500
_reflns_threshold_expression I>2\s(I)
_cod_data_source_file dn3025.cif
_cod_data_source_block I
_cod_depositor_comments
;
The following automatic conversions were performed:
'_symmetry_cell_setting' value 'Monoclinic' changed to 'monoclinic'
according to '/home/saulius/struct/CIF-dictionaries/cif_core.dic'
dictionary named 'cif_core.dic' version 2.4.1 from 2010-06-29.

Automatic conversion script
Id: cif_fix_enum 1527 2010-12-29 10:47:43Z saulius 

The following automatic conversions were performed:

'_symmetry_cell_setting' value 'Monoclinic' changed to 'monoclinic'
according to /home/saulius/struct/CIF-dictionaries/cif_core.dic
dictionary named 'cif_core.dic' version 2.4.1 from 2010-06-29.

Automatic conversion script
Id: cif_fix_values 1715 2011-07-08 13:25:40Z adriana 
;
_cod_original_cell_volume 1271.02(12)
_cod_original_sg_symbol_H-M 'P 21/c'
_cod_database_code 2015844
_cod_database_fobs_code 2015844

loop_
_symmetry_equiv_pos_as_xyz
'x, y, z'
'-x, y+1/2, -z+1/2'
'-x, -y, -z'
'x, -y-1/2, z-1/2'

loop_
_atom_site_type_symbol
_atom_site_label
_atom_site_fract_x
_atom_site_fract_y
_atom_site_fract_z
_atom_site_U_iso_or_equiv
_atom_site_adp_type
_atom_site_calc_flag
_atom_site_refinement_flags
_atom_site_occupancy
C C1 0.50831(17) 0.6980(2) 0.43648(19) 0.0398(5) Uani d . 1
C C2 0.41462(17) 0.6863(3) 0.4623(2) 0.0459(5) Uani d . 1
H H2 0.4149 0.7306 0.5331 0.055 Uiso calc R 1
C C3 0.32298(19) 0.6105(3) 0.3843(2) 0.0511(6) Uani d . 1
C C4 0.3238(2) 0.5426(3) 0.2800(2) 0.0598(6) Uani d . 1
H H4 0.2618 0.4905 0.2273 0.072 Uiso calc R 1
C C5 0.4143(2) 0.5512(3) 0.2533(2) 0.0560(6) Uani d . 1
H H5 0.4135 0.5045 0.1830 0.067 Uiso calc R 1
C C6 0.50727(19) 0.6292(3) 0.3304(2) 0.0460(5) Uani d . 1
C C7 0.2211(2) 0.6636(4) 0.5037(3) 0.0702(8) Uani d . 1
H H7A 0.1506 0.6436 0.5045 0.105 Uiso calc R 1
H H7B 0.2313 0.7724 0.5005 0.105 Uiso calc R 1
H H7C 0.2775 0.6225 0.5764 0.105 Uiso calc R 1
C C8 0.60408(17) 0.7762(3) 0.52179(18) 0.0414(5) Uani d . 1
H H8 0.6043 0.8119 0.5951 0.050 Uiso calc R 1
C C9 0.78170(17) 0.8774(2) 0.57851(18) 0.0378(5) Uani d . 1
C C10 0.88022(18) 0.8589(2) 0.5652(2) 0.0416(5) Uani d . 1
C C11 0.97437(19) 0.9346(3) 0.6388(2) 0.0513(6) Uani d . 1
H H11 1.0394 0.9184 0.6291 0.062 Uiso calc R 1
C C12 0.9720(2) 1.0342(3) 0.7265(2) 0.0576(6) Uani d . 1
H H12 1.0354 1.0856 0.7766 0.069 Uiso calc R 1
C C13 0.8752(2) 1.0575(3) 0.7398(2) 0.0558(6) Uani d . 1
H H13 0.8731 1.1262 0.7983 0.067 Uiso calc R 1
C C14 0.78146(19) 0.9799(3) 0.6673(2) 0.0473(5) Uani d . 1
H H14 0.7169 0.9964 0.6778 0.057 Uiso calc R 1
N N1 0.68871(14) 0.7972(2) 0.49842(16) 0.0404(4) Uani d . 1
O O1 0.59561(14) 0.6341(2) 0.30092(15) 0.0580(4) Uani d . 1
H H1 0.6451 0.6831 0.3530 0.087 Uiso calc R 1
O O2 0.22715(14) 0.5934(2) 0.40032(19) 0.0692(5) Uani d . 1
Br Br1 0.88677(2) 0.72396(3) 0.44408(2) 0.05510(9) Uani d . 1

loop_
_atom_site_aniso_label
_atom_site_aniso_U_11
_atom_site_aniso_U_22
_atom_site_aniso_U_33
_atom_site_aniso_U_12
_atom_site_aniso_U_13
_atom_site_aniso_U_23
C1 0.0391(11) 0.0417(12) 0.0354(11) -0.0026(9) 0.0117(10) 0.0016(9)
C2 0.0414(13) 0.0501(14) 0.0468(13) -0.0039(9) 0.0186(12) -0.0016(10)
C3 0.0384(13) 0.0523(14) 0.0578(15) -0.0041(10) 0.0146(12) 0.0024(11)
C4 0.0471(14) 0.0611(16) 0.0550(16) -0.0128(12) 0.0040(13) -0.0070(13)
C5 0.0584(15) 0.0624(16) 0.0404(13) -0.0072(12) 0.0130(12) -0.0109(11)
C6 0.0483(13) 0.0489(13) 0.0400(12) -0.0024(10) 0.0170(11) -0.0003(10)
C7 0.0538(16) 0.0813(19) 0.086(2) -0.0022(14) 0.0391(16) 0.0103(16)
C8 0.0435(12) 0.0475(11) 0.0338(11) -0.0030(10) 0.0164(10) 0.0001(9)
C9 0.0389(11) 0.0387(11) 0.0333(11) -0.0023(9) 0.0120(10) 0.0050(9)
C10 0.0416(12) 0.0404(12) 0.0425(12) -0.0003(9) 0.0167(11) 0.0045(9)
C11 0.0409(13) 0.0507(14) 0.0601(15) -0.0056(10) 0.0180(12) 0.0001(12)
C12 0.0480(15) 0.0595(16) 0.0540(16) -0.0167(12) 0.0088(13) -0.0046(12)
C13 0.0671(17) 0.0553(15) 0.0465(14) -0.0149(12) 0.0244(13) -0.0098(11)
C14 0.0475(13) 0.0514(13) 0.0461(13) -0.0053(10) 0.0221(11) -0.0013(10)
N1 0.0375(9) 0.0449(10) 0.0377(9) -0.0024(8) 0.0140(8) 0.0008(8)
O1 0.0562(10) 0.0760(12) 0.0487(10) -0.0107(9) 0.0284(9) -0.0156(8)
O2 0.0407(10) 0.0810(13) 0.0865(14) -0.0153(9) 0.0263(10) -0.0078(11)
Br1 0.05384(15) 0.05616(14) 0.06409(16) -0.00428(12) 0.03293(12) -0.00926(13)

loop_
_atom_type_symbol
_atom_type_description
_atom_type_scat_dispersion_real
_atom_type_scat_dispersion_imag
_atom_type_scat_source
C C 0.0033 0.0016 'International Tables Vol C Tables 4.2.6.8 and 6.1.1.4'
H H 0.0000 0.0000 'International Tables Vol C Tables 4.2.6.8 and 6.1.1.4'
N N 0.0061 0.0033 'International Tables Vol C Tables 4.2.6.8 and 6.1.1.4'
O O 0.0106 0.0060 'International Tables Vol C Tables 4.2.6.8 and 6.1.1.4'
Br Br -0.2901 2.4595 'International Tables Vol C Tables 4.2.6.8 and 6.1.1.4'

loop_
_geom_angle_atom_site_label_1
_geom_angle_atom_site_label_2
_geom_angle_atom_site_label_3
_geom_angle
C6 C1 C2 119.0(2)
C6 C1 C8 121.74(19)
C2 C1 C8 119.24(19)
C3 C2 C1 120.8(2)
C3 C2 H2 119.6
C1 C2 H2 119.6
C2 C3 O2 125.5(2)
C2 C3 C4 119.3(2)
O2 C3 C4 115.2(2)
C5 C4 C3 121.1(2)
C5 C4 H4 119.5
C3 C4 H4 119.5
C4 C5 C6 120.3(2)
C4 C5 H5 119.9
C6 C5 H5 119.9
O1 C6 C5 118.4(2)
O1 C6 C1 122.0(2)
C5 C6 C1 119.5(2)
O2 C7 H7A 109.5
O2 C7 H7B 109.5
H7A C7 H7B 109.5
O2 C7 H7C 109.5
H7A C7 H7C 109.5
H7B C7 H7C 109.5
N1 C8 C1 121.20(19)
N1 C8 H8 119.4
C1 C8 H8 119.4
C14 C9 C10 117.1(2)
C14 C9 N1 124.50(19)
C10 C9 N1 118.35(18)
C11 C10 C9 121.9(2)
C11 C10 Br1 118.37(16)
C9 C10 Br1 119.72(16)
C12 C11 C10 119.8(2)
C12 C11 H11 120.1
C10 C11 H11 120.1
C11 C12 C13 119.6(2)
C11 C12 H12 120.2
C13 C12 H12 120.2
C14 C13 C12 120.5(2)
C14 C13 H13 119.7
C12 C13 H13 119.7
C13 C14 C9 121.1(2)
C13 C14 H14 119.4
C9 C14 H14 119.4
C8 N1 C9 122.19(18)
C6 O1 H1 109.5
C3 O2 C7 117.4(2)

loop_
_geom_bond_atom_site_label_1
_geom_bond_atom_site_label_2
_geom_bond_distance
C1 C6 1.399(3)
C1 C2 1.406(3)
C1 C8 1.443(3)
C2 C3 1.370(3)
C2 H2 0.9300
C3 O2 1.374(3)
C3 C4 1.386(4)
C4 C5 1.370(4)
C4 H4 0.9300
C5 C6 1.387(3)
C5 H5 0.9300
C6 O1 1.360(3)
C7 O2 1.412(3)
C7 H7A 0.9600
C7 H7B 0.9600
C7 H7C 0.9600
C8 N1 1.280(3)
C8 H8 0.9300
C9 C14 1.389(3)
C9 C10 1.394(3)
C9 N1 1.408(3)
C10 C11 1.376(3)
C10 Br1 1.896(2)
C11 C12 1.372(4)
C11 H11 0.9300
C12 C13 1.378(4)
C12 H12 0.9300
C13 C14 1.376(3)
C13 H13 0.9300
C14 H14 0.9300
O1 H1 0.8200

loop_
_geom_hbond_atom_site_label_D
_geom_hbond_atom_site_label_H
_geom_hbond_atom_site_label_A
_geom_hbond_site_symmetry_A
_geom_hbond_distance_DH
_geom_hbond_distance_HA
_geom_hbond_distance_DA
_geom_hbond_angle_DHA
O1 H1 N1 . 0.82 1.88 2.603(2) 146.2
O1 H1 Br1 . 0.82 2.97 3.6368(17) 139.4
C12 H12 O2 4_676 0.93 2.84 3.377(3) 117.5
C8 H8 O1 4_576 0.93 2.56 3.478(3) 170.7
C7 H7B Cg2 3_656 0.96000 2.98000 3.763(4) 139.8000

loop_
_geom_torsion_atom_site_label_1
_geom_torsion_atom_site_label_2
_geom_torsion_atom_site_label_3
_geom_torsion_atom_site_label_4
_geom_torsion
C6 C1 C2 C3 -0.8(3)
C8 C1 C2 C3 -178.8(2)
C1 C2 C3 O2 -179.5(2)
C1 C2 C3 C4 1.0(4)
C2 C3 C4 C5 -0.5(4)
O2 C3 C4 C5 -180.0(2)
C3 C4 C5 C6 -0.3(4)
C4 C5 C6 O1 179.6(2)
C4 C5 C6 C1 0.6(4)
C2 C1 C6 O1 -179.0(2)
C8 C1 C6 O1 -1.0(3)
C2 C1 C6 C5 0.0(3)
C8 C1 C6 C5 178.0(2)
C6 C1 C8 N1 6.2(3)
C2 C1 C8 N1 -175.8(2)
C14 C9 C10 C11 2.0(3)
N1 C9 C10 C11 179.2(2)
C14 C9 C10 Br1 -178.84(16)
N1 C9 C10 Br1 -1.6(3)
C9 C10 C11 C12 -1.4(4)
Br1 C10 C11 C12 179.37(19)
C10 C11 C12 C13 -0.1(4)
C11 C12 C13 C14 1.0(4)
C12 C13 C14 C9 -0.4(4)
C10 C9 C14 C13 -1.0(3)
N1 C9 C14 C13 -178.0(2)
C1 C8 N1 C9 177.96(19)
C14 C9 N1 C8 -20.9(3)
C10 C9 N1 C8 162.1(2)
C2 C3 O2 C7 2.0(4)
C4 C3 O2 C7 -178.5(2)

loop_
_cod_related_entry_id
_cod_related_entry_database
_cod_related_entry_code
1 ChemSpider 30654056
